data_2101861
loop_
_publ_author_name
'Andr\'e, C.'
'Luger, P.'
'Fuhrhop, J.-H.'
'Hahn, F.'

_publ_section_title
;
 Hydrogen-Bonding Schemes of Galactonic Acid Hydrazide and its
 Hemihydrate
;
_journal_issue 3
_journal_name_full 'Acta Crystallographica Section B'
_journal_page_first 490
_journal_page_last 497
_journal_paper_doi 10.1107/S0108768196012906
_journal_volume 53
_journal_year 1997
_chemical_formula_moiety '2C6 H14 N2 O6 , H2 O'
_chemical_formula_sum 'C12 H30 N4 O13'
_chemical_formula_weight 438.40
_chemical_name_systematic
;
 L-galactonic acid  hydrazide hemihydrate
;
_space_group_IT_number 4
_symmetry_cell_setting monoclinic
_symmetry_space_group_name_Hall 'P 2yb'
_symmetry_space_group_name_H-M 'P 1 21 1'
_audit_creation_method SHELXL
_cell_angle_alpha 90.00
_cell_angle_beta 98.830(10)
_cell_angle_gamma 90.00
_cell_formula_units_Z 2
_cell_length_a 4.7800(10)
_cell_length_b 13.603(2)
_cell_length_c 14.822(3)
_cell_measurement_reflns_used 1561
_cell_measurement_temperature 293(2)
_cell_measurement_theta_max 28.15
_cell_measurement_theta_min 4.25
_cell_volume 952.3(3)
_computing_structure_refinement 'SHELXL-93 (Sheldrick, 1993)'
_computing_structure_solution 'SHELXS-86 (Sheldrick, 1985)'
_diffrn_ambient_temperature 293(2)
_diffrn_measurement_device 'STOE Imaging Plate Diffraction System'
_diffrn_measurement_method \w
_diffrn_radiation_monochromator graphite
_diffrn_radiation_source 'fine-focus sealed tube'
_diffrn_radiation_type MoK\a
_diffrn_radiation_wavelength 0.71069
_diffrn_reflns_av_R_equivalents 0.0270
_diffrn_reflns_av_sigmaI/netI 0.0408
_diffrn_reflns_limit_h_max 6
_diffrn_reflns_limit_h_min -6
_diffrn_reflns_limit_k_max 17
_diffrn_reflns_limit_k_min -17
_diffrn_reflns_limit_l_max 19
_diffrn_reflns_limit_l_min -19
_diffrn_reflns_number 4399
_diffrn_reflns_theta_max 27.96
_diffrn_reflns_theta_min 5.26
_exptl_absorpt_coefficient_mu 0.138
_exptl_absorpt_correction_type none
_exptl_crystal_colour colourless
_exptl_crystal_density_diffrn 1.529
_exptl_crystal_description needle
_exptl_crystal_F_000 468
_exptl_crystal_size_max 0.32
_exptl_crystal_size_mid 0.12
_exptl_crystal_size_min 0.04
_refine_diff_density_max 0.213
_refine_diff_density_min -0.227
_refine_ls_abs_structure_details 'Flack (1983)'
_refine_ls_abs_structure_Flack -0.6(13)
_refine_ls_extinction_coef 0.011(2)
_refine_ls_extinction_method 'SHELXL93 (Sheldrick, 1993)'
_refine_ls_goodness_of_fit_all 1.123
_refine_ls_goodness_of_fit_obs 1.075
_refine_ls_hydrogen_treatment
;
It was found necessary only for H(O4), H(O6), H(O32) and H(O42), as well
as the two water H atoms, to introduce a DFIX restraint of
0.90 \%A (esd = 0.02). The isotropic displacement parameters of the
two latter atoms had to be held fixed at an U value of 0.072 \%A^2^
[= 1.2U~eq~(Ow)]
;
_refine_ls_matrix_type full
_refine_ls_number_parameters 381
_refine_ls_number_reflns 4252
_refine_ls_number_restraints 7
_refine_ls_restrained_S_all 1.126
_refine_ls_restrained_S_obs 1.076
_refine_ls_R_factor_all 0.0736
_refine_ls_R_factor_obs 0.0441
_refine_ls_shift/esd_max 0.005
_refine_ls_shift/esd_mean 0.001
_refine_ls_structure_factor_coef Fsqd
_refine_ls_weighting_details 'w = 1/[\s^2^(Fo^2^)+(0.0142P)^2^+0.7754P], where P=(Fo^2^+2Fc^2^)/3'
_refine_ls_weighting_scheme calc
_refine_ls_wR_factor_all 0.0981
_refine_ls_wR_factor_obs 0.0802
_reflns_number_observed 3214
_reflns_number_total 4254
_reflns_observed_criterion >2sigma(I)
_cod_data_source_file ka0031.cif
_cod_data_source_block 2a
_cod_depositor_comments
;
The following automatic conversions were performed:

'_refine_ls_weighting_scheme' value 'w =
1/[\s^2^(Fo^2^)+(0.0142P)^2^+0.7754P], where P=(Fo^2^+2Fc^2^)/3' was
changed to 'calc'. New tag '_refine_ls_weighting_details' was
created. The value of the new tag was set to 'w =
1/[\s^2^(Fo^2^)+(0.0142P)^2^+0.7754P], where P=(Fo^2^+2Fc^2^)/3'.

Automatic conversion script
Id: cif_fix_values 3143 2015-03-26 13:38:13Z robertas 
;
_cod_original_sg_symbol_Hall 'P 2y1'
_cod_original_sg_symbol_H-M 'P 21'
_cod_database_code 2101861
_cod_database_fobs_code 2101861

loop_
_symmetry_equiv_pos_as_xyz
'x, y, z'
'-x, y+1/2, -z'

loop_
_atom_site_aniso_label
_atom_site_aniso_U_11
_atom_site_aniso_U_22
_atom_site_aniso_U_33
_atom_site_aniso_U_12
_atom_site_aniso_U_13
_atom_site_aniso_U_23
C1 0.035(2) 0.029(2) 0.024(2) 0.0002(13) 0.0042(12) 0.0038(13)
O1 0.0454(14) 0.0328(13) 0.0363(13) -0.0015(11) -0.0091(10) -0.0032(10)
C2 0.0271(15) 0.027(2) 0.027(2) -0.0025(12) 0.0033(11) -0.0013(12)
O2 0.0282(11) 0.0319(12) 0.0318(12) -0.0037(10) 0.0038(9) 0.0004(10)
C3 0.0259(14) 0.023(2) 0.0251(15) -0.0005(12) 0.0019(11) -0.0020(12)
O3 0.0266(11) 0.0337(12) 0.0290(12) 0.0044(10) 0.0025(9) -0.0027(10)
C4 0.0247(14) 0.0223(15) 0.026(2) 0.0007(11) 0.0034(11) 0.0013(12)
O4 0.0252(10) 0.0316(13) 0.0341(12) 0.0025(9) 0.0050(9) -0.0014(10)
C5 0.029(2) 0.026(2) 0.0289(15) -0.0012(13) 0.0004(12) 0.0029(13)
O5 0.0299(12) 0.0324(12) 0.0392(13) -0.0068(10) -0.0017(10) 0.0079(10)
C6 0.035(2) 0.036(2) 0.023(2) 0.0004(15) 0.0052(12) 0.0031(13)
O6 0.0463(14) 0.0408(14) 0.0264(12) -0.0002(12) 0.0049(10) 0.0050(10)
N1 0.0385(15) 0.0260(14) 0.035(2) 0.0001(12) -0.0033(12) 0.0050(12)
N2 0.043(2) 0.037(2) 0.037(2) 0.0051(13) -0.0030(13) 0.0073(13)
C12 0.032(2) 0.032(2) 0.025(2) 0.0001(14) -0.0009(12) 0.0012(13)
O12 0.055(2) 0.044(2) 0.0321(13) 0.0193(12) 0.0030(11) 0.0030(11)
C22 0.0282(15) 0.032(2) 0.024(2) 0.0011(13) 0.0010(12) 0.0036(13)
O22 0.0287(11) 0.0483(15) 0.0300(12) 0.0087(11) 0.0043(9) 0.0030(11)
C32 0.0279(14) 0.027(2) 0.0241(15) 0.0008(13) 0.0035(11) 0.0019(12)
O32 0.0287(11) 0.0349(13) 0.0349(13) -0.0034(10) 0.0108(9) 0.0017(10)
C42 0.0258(15) 0.028(2) 0.026(2) -0.0009(12) 0.0039(11) 0.0017(12)
O42 0.0290(11) 0.0351(13) 0.0334(13) 0.0006(10) 0.0083(9) 0.0046(10)
C52 0.029(2) 0.033(2) 0.031(2) -0.0007(13) 0.0030(13) 0.0000(14)
O52 0.0314(12) 0.0489(15) 0.0289(12) 0.0090(11) 0.0016(9) 0.0022(11)
C62 0.036(2) 0.045(2) 0.041(2) 0.004(2) -0.0008(15) -0.017(2)
O62 0.053(2) 0.0423(15) 0.0394(15) 0.0018(13) -0.0050(12) -0.0114(12)
N12 0.041(2) 0.040(2) 0.0248(14) 0.0115(13) 0.0082(11) 0.0052(12)
N22 0.058(2) 0.046(2) 0.030(2) 0.015(2) 0.0130(14) 0.0021(14)
OW 0.074(2) 0.040(2) 0.067(2) 0.007(2) 0.012(2) 0.0090(15)

loop_
_atom_site_label
_atom_site_fract_x
_atom_site_fract_y
_atom_site_fract_z
_atom_site_U_iso_or_equiv
_atom_site_thermal_displace_type
_atom_site_calc_flag
_atom_site_refinement_flags
_atom_site_occupancy
_atom_site_type_symbol
C1 -0.0742(7) 0.5629(2) 0.4784(2) 0.0295(7) Uani d . 1 C
O1 -0.2300(5) 0.4995(2) 0.4370(2) 0.0398(6) Uani d . 1 O
C2 0.1725(6) 0.5320(2) 0.5492(2) 0.0271(6) Uani d . 1 C
H2 0.284(7) 0.480(2) 0.517(2) 0.024(8) Uiso d . 1 H
O2 0.3613(4) 0.6101(2) 0.5778(2) 0.0307(5) Uani d . 1 O
H29 0.285(13) 0.641(5) 0.624(5) 0.13(3) Uiso d . 1 H
C3 0.0513(6) 0.4842(2) 0.6281(2) 0.0250(6) Uani d . 1 C
H3 -0.070(7) 0.430(3) 0.600(2) 0.026(8) Uiso d . 1 H
O3 -0.1024(5) 0.5556(2) 0.6709(2) 0.0299(5) Uani d . 1 O
H39 -0.258(12) 0.563(4) 0.636(4) 0.083(17) Uiso d . 1 H
C4 0.2778(6) 0.4443(2) 0.7023(2) 0.0245(6) Uani d . 1 C
H4 0.409(7) 0.501(3) 0.732(2) 0.029(9) Uiso d . 1 H
O4 0.4620(4) 0.3796(2) 0.66390(15) 0.0302(5) Uani d D 1 O
H49 0.361(9) 0.325(3) 0.641(3) 0.078(16) Uiso d D 1 H
C5 0.1573(7) 0.3981(2) 0.7810(2) 0.0283(6) Uani d . 1 C
H5 0.039(8) 0.450(3) 0.807(3) 0.042(10) Uiso d . 1 H
O5 -0.0120(5) 0.3140(2) 0.7524(2) 0.0345(5) Uani d . 1 O
H59 -0.207(14) 0.330(5) 0.733(4) 0.12(2) Uiso d . 1 H
C6 0.3895(7) 0.3676(3) 0.8564(2) 0.0315(7) Uani d . 1 C
H61 0.453(8) 0.299(3) 0.843(3) 0.052(11) Uiso d . 1 H
H62 0.551(7) 0.418(3) 0.862(2) 0.030(9) Uiso d . 1 H
O6 0.2788(5) 0.3679(2) 0.9400(2) 0.0379(6) Uani d D 1 O
H69 0.400(10) 0.331(4) 0.982(3) 0.10(2) Uiso d D 1 H
N1 -0.1188(6) 0.6580(2) 0.4650(2) 0.0339(6) Uani d . 1 N
H19 -0.003(10) 0.710(3) 0.505(3) 0.071(14) Uiso d . 1 H
N2 -0.3633(7) 0.6928(2) 0.4073(2) 0.0403(7) Uani d . 1 N
H211 -0.367(13) 0.651(5) 0.344(5) 0.12(2) Uiso d . 1 H
H212 -0.531(13) 0.679(5) 0.446(5) 0.11(2) Uiso d . 1 H
C12 -0.2162(6) 0.2212(2) 0.1122(2) 0.0299(7) Uani d . 1 C
O12 -0.3886(5) 0.2873(2) 0.0846(2) 0.0440(7) Uani d . 1 O
C22 -0.0412(6) 0.1716(2) 0.0493(2) 0.0283(7) Uani d . 1 C
H22 0.074(7) 0.227(2) 0.019(2) 0.030(9) Uiso d . 1 H
O22 0.1398(5) 0.1024(2) 0.0998(2) 0.0357(5) Uani d . 1 O
H229 0.295(10) 0.089(3) 0.067(3) 0.060(13) Uiso d . 1 H
C32 -0.2432(6) 0.1226(2) -0.0274(2) 0.0263(6) Uani d . 1 C
H32 -0.373(7) 0.176(2) -0.055(2) 0.025(8) Uiso d . 1 H
O32 -0.4216(4) 0.0543(2) 0.0092(2) 0.0322(5) Uani d D 1 O
H329 -0.325(10) -0.003(2) 0.029(3) 0.076(16) Uiso d D 1 H
C42 -0.0946(6) 0.0731(2) -0.0993(2) 0.0267(6) Uani d . 1 C
H42 0.033(7) 0.019(3) -0.071(2) 0.030(9) Uiso d . 1 H
O42 0.0838(5) 0.1426(2) -0.1351(2) 0.0321(5) Uani d D 1 O
H429 -0.022(11) 0.190(3) -0.168(4) 0.10(2) Uiso d D 1 H
C52 -0.3030(7) 0.0262(2) -0.1748(2) 0.0310(7) Uani d . 1 C
H52 -0.422(7) -0.018(3) -0.148(3) 0.031(9) Uiso d . 1 H
O52 -0.4727(5) 0.0996(2) -0.2246(2) 0.0367(6) Uani d . 1 O
H529 -0.631(10) 0.115(4) -0.197(3) 0.073(15) Uiso d . 1 H
C62 -0.1563(8) -0.0301(3) -0.2419(3) 0.0412(9) Uani d . 1 C
H621 -0.018(8) -0.083(3) -0.209(2) 0.040(10) Uiso d . 1 H
H622 -0.044(9) 0.026(3) -0.276(3) 0.060(13) Uiso d . 1 H
O62 -0.3533(6) -0.0829(2) -0.3059(2) 0.0461(7) Uani d . 1 O
H629 -0.477(11) -0.037(4) -0.349(4) 0.081(16) Uiso d . 1 H
N12 -0.1870(6) 0.1894(2) 0.1968(2) 0.0348(6) Uani d . 1 N
H129 -0.067(8) 0.141(3) 0.217(3) 0.044(11) Uiso d . 1 H
N22 -0.3723(8) 0.2179(3) 0.2582(2) 0.0439(8) Uani d . 1 N
H221 -0.577(11) 0.217(4) 0.209(4) 0.084(16) Uiso d . 1 H
H222 -0.290(14) 0.280(5) 0.284(5) 0.12(2) Uiso d . 1 H
OW 0.0076(7) 0.3176(2) 0.4167(2) 0.0603(8) Uani d D 1 O
HW1 -0.072(10) 0.379(2) 0.428(3) 0.072 Uiso d D 1 H
HW2 0.170(7) 0.333(4) 0.391(3) 0.072 Uiso d D 1 H

loop_
_atom_type_symbol
_atom_type_description
_atom_type_scat_dispersion_real
_atom_type_scat_dispersion_imag
_atom_type_scat_source
C C 0.0033 0.0016 'International Tables Vol C Tables 4.2.6.8 and 6.1.1.4'
H H 0.0000 0.0000 'International Tables Vol C Tables 4.2.6.8 and 6.1.1.4'
N N 0.0061 0.0033 'International Tables Vol C Tables 4.2.6.8 and 6.1.1.4'
O O 0.0106 0.0060 'International Tables Vol C Tables 4.2.6.8 and 6.1.1.4'

loop_
_geom_angle_atom_site_label_1
_geom_angle_atom_site_label_2
_geom_angle_atom_site_label_3
_geom_angle
_geom_angle_publ_flag
O1 C1 N1 122.5(3) yes
O1 C1 C2 119.7(3) yes
N1 C1 C2 117.9(3) yes
O2 C2 C1 113.1(3) yes
O2 C2 C3 112.9(3) yes
C1 C2 C3 107.6(3) yes
O3 C3 C4 106.2(2) yes
O3 C3 C2 109.5(2) yes
C4 C3 C2 113.2(2) yes
O4 C4 C5 112.5(2) yes
O4 C4 C3 110.3(2) yes
C5 C4 C3 113.1(3) yes
O5 C5 C6 108.6(3) yes
O5 C5 C4 111.7(3) yes
C6 C5 C4 111.2(3) yes
O6 C6 C5 108.4(3) yes
C1 N1 N2 121.1(3) yes
O12 C12 N12 121.2(3) yes
O12 C12 C22 121.5(3) yes
N12 C12 C22 117.2(3) yes
O22 C22 C12 108.9(2) yes
O22 C22 C32 111.7(3) yes
C12 C22 C32 108.0(2) yes
O32 C32 C42 110.4(2) yes
O32 C32 C22 110.4(2) yes
C42 C32 C22 113.8(2) yes
O42 C42 C52 111.4(3) yes
O42 C42 C32 109.7(2) yes
C52 C42 C32 112.1(2) yes
O52 C52 C62 107.5(3) yes
O52 C52 C42 110.2(3) yes
C62 C52 C42 112.3(3) yes
O62 C62 C52 111.6(3) yes
C12 N12 N22 122.5(3) yes

loop_
_geom_bond_atom_site_label_1
_geom_bond_atom_site_label_2
_geom_bond_distance
_geom_bond_publ_flag
C1 O1 1.239(4) yes
C1 N1 1.320(4) yes
C1 C2 1.513(4) yes
C2 O2 1.417(4) yes
C2 C3 1.528(4) yes
C3 O3 1.424(4) yes
C3 C4 1.520(4) yes
C4 O4 1.424(4) yes
C4 C5 1.515(4) yes
C5 O5 1.427(4) yes
C5 C6 1.507(4) yes
C6 O6 1.421(4) yes
N1 N2 1.420(4) yes
C12 O12 1.246(4) yes
C12 N12 1.313(4) yes
C12 C22 1.504(4) yes
C22 O22 1.413(4) yes
C22 C32 1.527(4) yes
C32 O32 1.423(4) yes
C32 C42 1.525(4) yes
C42 O42 1.428(4) yes
C42 C52 1.520(4) yes
C52 O52 1.419(4) yes
C52 C62 1.511(5) yes
C62 O62 1.424(4) yes
N12 N22 1.418(4) yes

loop_
_geom_torsion_atom_site_label_1
_geom_torsion_atom_site_label_2
_geom_torsion_atom_site_label_3
_geom_torsion_atom_site_label_4
_geom_torsion
_geom_torsion_publ_flag
O1 C1 C2 O2 168.6(3) yes
N1 C1 C2 O2 -13.1(4) yes
O1 C1 C2 C3 -66.0(4) yes
N1 C1 C2 C3 112.2(3) yes
O2 C2 C3 O3 60.6(3) yes
C1 C2 C3 O3 -64.9(3) yes
O2 C2 C3 C4 -57.7(3) yes
C1 C2 C3 C4 176.8(3) yes
O3 C3 C4 O4 -173.9(2) yes
C2 C3 C4 O4 -53.7(3) yes
O3 C3 C4 C5 59.1(3) yes
C2 C3 C4 C5 179.3(3) yes
O4 C4 C5 O5 -62.4(3) yes
C3 C4 C5 O5 63.4(3) yes
O4 C4 C5 C6 59.1(3) yes
C3 C4 C5 C6 -175.1(3) yes
O5 C5 C6 O6 -83.0(3) yes
C4 C5 C6 O6 153.7(3) yes
O1 C1 N1 N2 5.2(5) yes
C2 C1 N1 N2 -173.0(3) yes
O12 C12 C22 O22 178.2(3) yes
N12 C12 C22 O22 -4.1(4) yes
O12 C12 C22 C32 -60.4(4) yes
N12 C12 C22 C32 117.3(3) yes
O22 C22 C32 O32 61.8(3) yes
C12 C22 C32 O32 -57.9(3) yes
O22 C22 C32 C42 -63.0(3) yes
C12 C22 C32 C42 177.3(2) yes
O32 C32 C42 O42 -179.9(2) yes
C22 C32 C42 O42 -55.1(3) yes
O32 C32 C42 C52 55.8(3) yes
C22 C32 C42 C52 -179.4(3) yes
O42 C42 C52 O52 -58.4(3) yes
C32 C42 C52 O52 65.0(3) yes
O42 C42 C52 C62 61.4(4) yes
C32 C42 C52 C62 -175.2(3) yes
O52 C52 C62 O62 -65.4(4) yes
C42 C52 C62 O62 173.2(3) yes
O12 C12 N12 N22 8.7(5) yes
C22 C12 N12 N22 -169.0(3) yes

loop_
_cod_related_entry_id
_cod_related_entry_database
_cod_related_entry_code
1 ChemSpider 30654461
